data_4312860
loop_
_publ_author_name
'Chayan Das'
'Amrita Saha'
'Chen-Hsiung Hung'
'Gene-Hsiang Lee'
'Shie-Ming Peng'
'Sreebrata Goswami'

_publ_section_title
;
 Ruthenium Complexes of 2-[(4-(Arylamino)phenyl)azo]pyridine Formed via
 Regioselective Phenyl Ring Amination of Coordinated
 2-(Phenylazo)pyridine: Isolation of Products, X-ray Structure, and Redox
 and Optical Properties
;
_journal_name_full 'Inorganic Chemistry'
_journal_page_first 198
_journal_page_last 204
_journal_paper_doi 10.1021/ic0203724
_journal_volume 42
_journal_year 2003
_chemical_formula_sum 'C61 H56 Cl2 N12 O11 Ru'
_chemical_formula_weight 1305.15
_chemical_name_systematic
;
  ?
;
_space_group_IT_number 2
_symmetry_cell_setting triclinic
_symmetry_space_group_name_Hall '-P 1'
_symmetry_space_group_name_H-M 'P -1'
_atom_sites_solution_hydrogens geom
_atom_sites_solution_primary direct
_atom_sites_solution_secondary difmap
_audit_creation_method SHELXL-97
_cell_angle_alpha 75.7620(10)
_cell_angle_beta 80.2070(10)
_cell_angle_gamma 71.4670(10)
_cell_formula_units_Z 2
_cell_length_a 12.5390(7)
_cell_length_b 14.5309(8)
_cell_length_c 18.5892(11)
_cell_measurement_temperature 293(2)
_cell_volume 3097.1(3)
_computing_cell_refinement 'Bruker SMART'
_computing_data_collection 'Bruker SMART'
_computing_data_reduction 'Bruker SHELXTL'
_computing_molecular_graphics 'Bruker SHELXTL'
_computing_publication_material 'Bruker SHELXTL'
_computing_structure_refinement 'SHELXL-97 (Sheldrick, 1997)'
_computing_structure_solution 'SHELXS-97 (Sheldrick, 1990)'
_diffrn_ambient_temperature 293(2)
_diffrn_measured_fraction_theta_full 0.959
_diffrn_measured_fraction_theta_max 0.959
_diffrn_measurement_device_type 'CCD area detector'
_diffrn_measurement_method 'phi and omega scans'
_diffrn_radiation_monochromator graphite
_diffrn_radiation_source 'fine-focus sealed tube'
_diffrn_radiation_type MoK\a
_diffrn_radiation_wavelength 0.71073
_diffrn_reflns_av_R_equivalents 0.0185
_diffrn_reflns_av_sigmaI/netI 0.0841
_diffrn_reflns_limit_h_max 16
_diffrn_reflns_limit_h_min -12
_diffrn_reflns_limit_k_max 18
_diffrn_reflns_limit_k_min -18
_diffrn_reflns_limit_l_max 24
_diffrn_reflns_limit_l_min -21
_diffrn_reflns_number 19851
_diffrn_reflns_theta_full 27.55
_diffrn_reflns_theta_max 27.55
_diffrn_reflns_theta_min 1.14
_exptl_absorpt_coefficient_mu 0.408
_exptl_absorpt_correction_T_max 0.9486
_exptl_absorpt_correction_T_min 0.7499
_exptl_absorpt_correction_type 'Empirical Used SADABS'
_exptl_crystal_colour 'Dark Brown'
_exptl_crystal_density_diffrn 1.400
_exptl_crystal_density_method 'not measured'
_exptl_crystal_description 'Thin Plate'
_exptl_crystal_F_000 1344
_exptl_crystal_size_max 0.61
_exptl_crystal_size_mid 0.22
_exptl_crystal_size_min 0.06
_refine_diff_density_max 1.206
_refine_diff_density_min -0.548
_refine_diff_density_rms 0.133
_refine_ls_extinction_method none
_refine_ls_goodness_of_fit_ref 0.924
_refine_ls_hydrogen_treatment mixed
_refine_ls_matrix_type full
_refine_ls_number_parameters 770
_refine_ls_number_reflns 13721
_refine_ls_number_restraints 0
_refine_ls_restrained_S_all 0.924
_refine_ls_R_factor_all 0.1014
_refine_ls_R_factor_gt 0.0658
_refine_ls_shift/su_max 2.746
_refine_ls_shift/su_mean 0.130
_refine_ls_structure_factor_coef Fsqd
_refine_ls_weighting_details 'calc w=1/[\s^2^(Fo^2^)+(0.1228P)^2^+0.0000P] where P=(Fo^2^+2Fc^2^)/3'
_refine_ls_weighting_scheme calc
_refine_ls_wR_factor_gt 0.1946
_refine_ls_wR_factor_ref 0.2116
_reflns_number_gt 7526
_reflns_number_total 13721
_reflns_threshold_expression >2sigma(I)
_cod_data_source_file ic0203724_1.cif
_cod_data_source_block compd1
_cod_depositor_comments
;
The following automatic conversions were performed:

'_symmetry_cell_setting' value 'Triclinic' changed to 'triclinic'
according to the built-in table from CIF Core dictionary named
'cif_core.dic' version 2.4.1 from 2010-06-29.

Automatic conversion script
Id: cif_fix_values 1646 2011-03-28 12:23:43Z adriana 
;
_cod_database_code 4312860

loop_
_symmetry_equiv_pos_as_xyz
'x, y, z'
'-x, -y, -z'

loop_
_atom_site_label
_atom_site_type_symbol
_atom_site_fract_x
_atom_site_fract_y
_atom_site_fract_z
_atom_site_U_iso_or_equiv
_atom_site_adp_type
_atom_site_occupancy
_atom_site_symmetry_multiplicity
_atom_site_calc_flag
_atom_site_refinement_flags
_atom_site_disorder_assembly
_atom_site_disorder_group
Ru1 Ru 0.80229(3) 0.77503(3) 0.73584(2) 0.04655(15) Uani 1 1 d . . .
N1 N 0.9372(3) 0.6877(3) 0.6800(2) 0.0527(9) Uani 1 1 d . . .
N2 N 0.8186(4) 0.5839(3) 0.7067(2) 0.0635(11) Uani 1 1 d . . .
N3 N 0.7551(3) 0.6489(3) 0.7446(2) 0.0531(9) Uani 1 1 d . . .
N4 N 0.3624(4) 0.5594(4) 0.8895(3) 0.0834(15) Uani 1 1 d . . .
H4A H 0.3439 0.5162 0.8739 0.100 Uiso 1 1 calc R . .
N5 N 0.8652(3) 0.7214(3) 0.8374(2) 0.0464(9) Uani 1 1 d . . .
N6 N 0.7085(3) 0.8487(3) 0.8713(2) 0.0494(9) Uani 1 1 d . . .
N7 N 0.6850(3) 0.8572(3) 0.8049(2) 0.0446(8) Uani 1 1 d . . .
N8 N 0.3011(6) 1.1649(5) 0.7215(4) 0.131(3) Uani 1 1 d . . .
H8A H 0.2874 1.2152 0.7418 0.157 Uiso 1 1 calc R . .
N9 N 0.7338(3) 0.8412(3) 0.6353(2) 0.0503(9) Uani 1 1 d . . .
N10 N 0.8122(4) 0.9648(3) 0.6422(2) 0.0574(10) Uani 1 1 d . . .
N11 N 0.8484(3) 0.9051(3) 0.7024(2) 0.0513(9) Uani 1 1 d . . .
N12 N 1.0448(4) 1.0685(3) 0.8680(3) 0.0744(13) Uani 1 1 d . . .
H12A H 1.0126 1.1304 0.8675 0.089 Uiso 1 1 calc R . .
O1 O 0.0882(4) 0.7165(3) 1.1258(3) 0.0901(13) Uani 1 1 d . . .
O2 O 0.0099(6) 1.2054(5) 0.5162(3) 0.151(2) Uani 1 1 d . . .
O3 O 1.4040(4) 0.8982(4) 1.0441(2) 0.1013(15) Uani 1 1 d . . .
Cl1 Cl 0.24706(15) 0.38004(13) 0.81887(10) 0.0842(5) Uani 1 1 d . . .
Cl2 Cl 0.30299(18) 0.80191(15) 0.66726(14) 0.1091(6) Uani 1 1 d . . .
O4 O 0.1548(7) 0.4562(5) 0.8321(5) 0.208(4) Uani 1 1 d . . .
O5 O 0.2269(6) 0.2869(4) 0.8504(3) 0.139(2) Uani 1 1 d . . .
O6 O 0.2684(9) 0.3768(6) 0.7460(4) 0.220(4) Uani 1 1 d . . .
O7 O 0.3365(10) 0.3756(6) 0.8500(8) 0.308(8) Uani 1 1 d . . .
O8 O 0.2105(7) 0.8499(6) 0.6257(5) 0.208(4) Uani 1 1 d . . .
O9 O 0.2829(9) 0.8355(9) 0.7381(6) 0.251(5) Uani 1 1 d . . .
O10 O 0.3046(10) 0.7055(7) 0.6845(9) 0.322(8) Uani 1 1 d . . .
O11 O 0.4035(7) 0.8210(8) 0.6333(5) 0.227(4) Uani 1 1 d . . .
C1 C 1.0378(4) 0.7019(4) 0.6542(3) 0.0620(13) Uani 1 1 d . . .
H1 H 1.0503 0.7604 0.6577 0.074 Uiso 1 1 calc R . .
C2 C 1.1235(5) 0.6337(5) 0.6229(3) 0.0815(17) Uani 1 1 d . . .
H2 H 1.1942 0.6441 0.6084 0.098 Uiso 1 1 calc R . .
C3 C 1.1045(6) 0.5487(5) 0.6129(4) 0.094(2) Uani 1 1 d . . .
H3 H 1.1604 0.5031 0.5894 0.113 Uiso 1 1 calc R . .
C4 C 1.0001(6) 0.5341(4) 0.6389(4) 0.092(2) Uani 1 1 d . . .
H4 H 0.9843 0.4781 0.6330 0.111 Uiso 1 1 calc R . .
C5 C 0.9180(5) 0.6042(4) 0.6743(3) 0.0638(14) Uani 1 1 d . . .
C6 C 0.6539(4) 0.6294(4) 0.7785(3) 0.0570(12) Uani 1 1 d . . .
C7 C 0.6110(5) 0.5637(4) 0.7554(3) 0.0768(17) Uani 1 1 d . . .
H7 H 0.6481 0.5346 0.7153 0.092 Uiso 1 1 calc R . .
C8 C 0.5970(4) 0.6692(4) 0.8402(3) 0.0604(13) Uani 1 1 d . . .
H8 H 0.6243 0.7128 0.8558 0.073 Uiso 1 1 calc R . .
C9 C 0.5150(6) 0.5432(5) 0.7924(4) 0.088(2) Uani 1 1 d . . .
H9 H 0.4873 0.5002 0.7763 0.105 Uiso 1 1 calc R . .
C10 C 0.5027(5) 0.6465(4) 0.8784(3) 0.0647(14) Uani 1 1 d . . .
H10 H 0.4690 0.6720 0.9207 0.078 Uiso 1 1 calc R . .
C11 C 0.4561(5) 0.5845(4) 0.8540(3) 0.0670(14) Uani 1 1 d . . .
C12 C 0.2918(5) 0.5979(4) 0.9502(3) 0.0706(15) Uani 1 1 d . . .
C13 C 0.2626(5) 0.5355(4) 1.0143(4) 0.0776(17) Uani 1 1 d . . .
H13 H 0.2904 0.4672 1.0178 0.093 Uiso 1 1 calc R . .
C14 C 0.2498(5) 0.7000(4) 0.9460(4) 0.0778(16) Uani 1 1 d . . .
H14 H 0.2670 0.7436 0.9030 0.093 Uiso 1 1 calc R . .
C15 C 0.1936(5) 0.5715(4) 1.0732(4) 0.0778(16) Uani 1 1 d . . .
H15 H 0.1728 0.5283 1.1152 0.093 Uiso 1 1 calc R . .
C16 C 0.1837(5) 0.7358(4) 1.0048(4) 0.0764(16) Uani 1 1 d . . .
H16 H 0.1569 0.8040 1.0018 0.092 Uiso 1 1 calc R . .
C17 C 0.1555(5) 0.6727(4) 1.0693(4) 0.0710(15) Uani 1 1 d . . .
C18 C 0.0602(7) 0.6536(6) 1.1925(4) 0.118(3) Uani 1 1 d . . .
H18A H 0.0244 0.6100 1.1814 0.178 Uiso 1 1 calc R . .
H18B H 0.0094 0.6930 1.2257 0.178 Uiso 1 1 calc R . .
H18C H 0.1277 0.6151 1.2158 0.178 Uiso 1 1 calc R . .
C19 C 0.9566(4) 0.6448(3) 0.8570(3) 0.0558(12) Uani 1 1 d . . .
H19 H 0.9995 0.6100 0.8210 0.067 Uiso 1 1 calc R . .
C20 C 0.9889(5) 0.6162(4) 0.9279(3) 0.0642(13) Uani 1 1 d . . .
H20 H 1.0527 0.5630 0.9391 0.077 Uiso 1 1 calc R . .
C21 C 0.9269(5) 0.6664(4) 0.9825(3) 0.0682(15) Uani 1 1 d . . .
H21 H 0.9484 0.6479 1.0307 0.082 Uiso 1 1 calc R . .
C22 C 0.8307(5) 0.7459(4) 0.9637(3) 0.0617(13) Uani 1 1 d . . .
H22 H 0.7862 0.7808 0.9992 0.074 Uiso 1 1 calc R . .
C23 C 0.8036(4) 0.7715(3) 0.8899(3) 0.0499(11) Uani 1 1 d . . .
C24 C 0.5896(4) 0.9378(3) 0.7837(3) 0.0507(11) Uani 1 1 d . . .
C25 C 0.5588(5) 1.0241(4) 0.8128(3) 0.0784(18) Uani 1 1 d . . .
H25 H 0.6024 1.0310 0.8458 0.094 Uiso 1 1 calc R . .
C26 C 0.5216(4) 0.9310(4) 0.7333(3) 0.0556(12) Uani 1 1 d . . .
H26 H 0.5409 0.8738 0.7141 0.067 Uiso 1 1 calc R . .
C27 C 0.4631(6) 1.0982(5) 0.7916(4) 0.103(2) Uani 1 1 d . . .
H27 H 0.4409 1.1546 0.8119 0.124 Uiso 1 1 calc R . .
C28 C 0.4276(5) 1.0069(4) 0.7121(3) 0.0681(14) Uani 1 1 d . . .
H28 H 0.3839 1.0012 0.6786 0.082 Uiso 1 1 calc R . .
C29 C 0.3984(6) 1.0910(5) 0.7403(4) 0.089(2) Uani 1 1 d . . .
C30 C 0.2150(8) 1.1731(6) 0.6719(4) 0.109(3) Uani 1 1 d . . .
C31 C 0.1767(7) 1.0969(8) 0.6737(5) 0.118(3) Uani 1 1 d . . .
H31 H 0.1992 1.0374 0.7077 0.141 Uiso 1 1 calc R . .
C32 C 0.1840(7) 1.2617(5) 0.6229(5) 0.106(2) Uani 1 1 d . . .
H32 H 0.2086 1.3140 0.6270 0.127 Uiso 1 1 calc R . .
C33 C 0.1041(5) 1.1101(6) 0.6242(4) 0.099(2) Uani 1 1 d . . .
H33 H 0.0721 1.0591 0.6287 0.119 Uiso 1 1 calc R . .
C34 C 0.1158(7) 1.2754(6) 0.5663(5) 0.118(3) Uani 1 1 d . . .
H34 H 0.0980 1.3331 0.5298 0.141 Uiso 1 1 calc R . .
C35 C 0.0737(6) 1.1865(7) 0.5705(4) 0.097(2) Uani 1 1 d . . .
C36 C -0.0318(10) 1.1202(8) 0.5208(6) 0.164(5) Uani 1 1 d . . .
H36A H 0.0168 1.0616 0.5485 0.246 Uiso 1 1 calc R . .
H36B H -0.0324 1.1111 0.4715 0.246 Uiso 1 1 calc R . .
H36C H -0.1071 1.1321 0.5456 0.246 Uiso 1 1 calc R . .
C37 C 0.6750(5) 0.8086(4) 0.5984(3) 0.0656(14) Uani 1 1 d . . .
H37 H 0.6615 0.7476 0.6186 0.079 Uiso 1 1 calc R . .
C38 C 0.6334(5) 0.8621(5) 0.5312(3) 0.0769(17) Uani 1 1 d . . .
H38 H 0.5934 0.8372 0.5067 0.092 Uiso 1 1 calc R . .
C39 C 0.6524(5) 0.9522(5) 0.5016(3) 0.0763(16) Uani 1 1 d . . .
H39 H 0.6242 0.9896 0.4570 0.092 Uiso 1 1 calc R . .
C40 C 0.7124(5) 0.9868(4) 0.5377(3) 0.0722(15) Uani 1 1 d . . .
H40 H 0.7269 1.0474 0.5174 0.087 Uiso 1 1 calc R . .
C41 C 0.7523(4) 0.9302(4) 0.6057(3) 0.0550(12) Uani 1 1 d . . .
C42 C 0.8983(4) 0.9460(3) 0.7455(3) 0.0505(11) Uani 1 1 d . . .
C43 C 0.9860(4) 0.8861(4) 0.7867(3) 0.0539(11) Uani 1 1 d . . .
H43 H 1.0104 0.8183 0.7879 0.065 Uiso 1 1 calc R . .
C44 C 0.8598(4) 1.0465(4) 0.7465(3) 0.0573(12) Uani 1 1 d . . .
H44 H 0.8004 1.0874 0.7192 0.069 Uiso 1 1 calc R . .
C45 C 1.0373(4) 0.9256(4) 0.8259(3) 0.0585(12) Uani 1 1 d . . .
H45 H 1.0985 0.8848 0.8516 0.070 Uiso 1 1 calc R . .
C46 C 0.9079(5) 1.0851(4) 0.7871(3) 0.0675(14) Uani 1 1 d . . .
H46 H 0.8801 1.1523 0.7880 0.081 Uiso 1 1 calc R . .
C47 C 0.9987(4) 1.0261(4) 0.8276(3) 0.0585(12) Uani 1 1 d . . .
C48 C 1.1394(5) 1.0230(4) 0.9107(3) 0.0628(13) Uani 1 1 d . . .
C49 C 1.2401(5) 0.9651(5) 0.8828(3) 0.0725(16) Uani 1 1 d . . .
H49 H 1.2473 0.9545 0.8346 0.087 Uiso 1 1 calc R . .
C50 C 1.1307(5) 1.0398(4) 0.9818(3) 0.0728(15) Uani 1 1 d . . .
H50 H 1.0631 1.0796 1.0008 0.087 Uiso 1 1 calc R . .
C51 C 1.3314(5) 0.9222(5) 0.9252(3) 0.0743(16) Uani 1 1 d . . .
H51 H 1.3991 0.8829 0.9059 0.089 Uiso 1 1 calc R . .
C52 C 1.2180(5) 0.9998(5) 1.0245(3) 0.0754(16) Uani 1 1 d . . .
H52 H 1.2108 1.0126 1.0720 0.090 Uiso 1 1 calc R . .
C53 C 1.3201(5) 0.9386(5) 0.9961(3) 0.0727(16) Uani 1 1 d . . .
C54 C 1.5043(6) 0.8305(7) 1.0197(5) 0.166(5) Uani 1 1 d . . .
H54A H 1.5610 0.8179 1.0525 0.249 Uiso 1 1 calc R . .
H54B H 1.5306 0.8581 0.9700 0.249 Uiso 1 1 calc R . .
H54C H 1.4895 0.7695 1.0201 0.249 Uiso 1 1 calc R . .
C55 C 0.7590(6) 0.3714(6) 0.5842(6) 0.56(4) Uani 1 1 d R . .
H55A H 0.8013 0.4035 0.5462 0.672 Uiso 1 1 calc R . .
C56 C 0.6840(6) 0.3291(6) 0.5668(6) 0.79(6) Uani 1 1 d R . .
H56A H 0.6761 0.3330 0.5172 0.952 Uiso 1 1 calc R . .
C57 C 0.6209(6) 0.2811(6) 0.6236(6) 0.43(2) Uani 1 1 d R . .
C58 C 0.6327(6) 0.2753(6) 0.6977(6) 0.54(3) Uani 1 1 d R . .
H58A H 0.5905 0.2432 0.7357 0.650 Uiso 1 1 calc R . .
C59 C 0.7077(6) 0.3175(6) 0.7151(6) 0.87(8) Uani 1 1 d R . .
H59A H 0.7157 0.3136 0.7647 1.049 Uiso 1 1 calc R . .
C60 C 0.7709(6) 0.3655(6) 0.6583(6) 0.60(4) Uani 1 1 d R . .
H60A H 0.8210 0.3938 0.6699 0.720 Uiso 1 1 calc R . .
C61 C 0.537(2) 0.247(3) 0.5892(16) 0.66(3) Uani 1 1 d . . .
H61A H 0.5328 0.2793 0.5377 0.983 Uiso 1 1 calc R . .
H61B H 0.4631 0.2644 0.6159 0.983 Uiso 1 1 calc R . .
H61C H 0.5634 0.1764 0.5932 0.983 Uiso 1 1 calc R . .

loop_
_atom_site_aniso_label
_atom_site_aniso_U_11
_atom_site_aniso_U_22
_atom_site_aniso_U_33
_atom_site_aniso_U_23
_atom_site_aniso_U_13
_atom_site_aniso_U_12
Ru1 0.0438(2) 0.0452(2) 0.0480(2) -0.01167(16) -0.00799(16) -0.00590(16)
N1 0.049(2) 0.053(2) 0.051(2) -0.0107(18) -0.0042(18) -0.0079(19)
N2 0.058(3) 0.055(3) 0.076(3) -0.029(2) 0.005(2) -0.010(2)
N3 0.052(2) 0.051(2) 0.055(2) -0.0133(18) -0.0069(19) -0.0102(19)
N4 0.065(3) 0.086(4) 0.115(4) -0.040(3) 0.006(3) -0.036(3)
N5 0.045(2) 0.045(2) 0.048(2) -0.0088(16) -0.0086(17) -0.0097(17)
N6 0.046(2) 0.053(2) 0.048(2) -0.0115(17) -0.0109(17) -0.0075(18)
N7 0.042(2) 0.045(2) 0.049(2) -0.0102(16) -0.0092(17) -0.0117(17)
N8 0.129(6) 0.123(6) 0.138(6) -0.058(4) -0.060(5) 0.014(5)
N9 0.044(2) 0.057(2) 0.046(2) -0.0164(18) -0.0064(17) -0.0039(18)
N10 0.060(3) 0.062(3) 0.048(2) -0.001(2) -0.015(2) -0.017(2)
N11 0.041(2) 0.053(2) 0.055(2) -0.0111(19) -0.0025(18) -0.0079(18)
N12 0.081(3) 0.062(3) 0.082(3) -0.019(2) -0.022(3) -0.013(3)
O1 0.086(3) 0.077(3) 0.093(3) -0.009(2) 0.007(2) -0.020(2)
O2 0.147(6) 0.165(6) 0.118(5) 0.009(4) -0.043(4) -0.025(5)
O3 0.069(3) 0.151(4) 0.088(3) -0.046(3) -0.020(2) -0.015(3)
Cl1 0.0808(11) 0.0823(11) 0.0951(12) -0.0381(9) -0.0036(9) -0.0187(9)
Cl2 0.0931(14) 0.0869(13) 0.1484(18) -0.0108(12) -0.0200(13) -0.0336(11)
O4 0.175(7) 0.092(5) 0.292(10) -0.064(5) 0.074(6) 0.021(4)
O5 0.170(6) 0.106(4) 0.147(5) -0.042(4) 0.012(4) -0.051(4)
O6 0.334(12) 0.189(8) 0.097(5) -0.044(5) 0.032(6) -0.038(8)
O7 0.336(14) 0.161(7) 0.502(19) 0.019(9) -0.294(15) -0.111(9)
O8 0.164(7) 0.202(8) 0.242(9) 0.063(7) -0.097(7) -0.074(6)
O9 0.231(10) 0.362(15) 0.214(9) -0.153(10) -0.018(8) -0.092(10)
O10 0.281(12) 0.137(7) 0.56(2) 0.095(10) -0.238(14) -0.109(8)
O11 0.160(7) 0.316(12) 0.245(9) -0.089(8) 0.059(7) -0.141(8)
C1 0.051(3) 0.071(4) 0.058(3) -0.014(3) -0.003(2) -0.010(3)
C2 0.058(4) 0.087(5) 0.085(4) -0.014(3) 0.009(3) -0.011(3)
C3 0.079(5) 0.072(4) 0.110(5) -0.028(4) 0.029(4) -0.006(4)
C4 0.095(5) 0.054(4) 0.111(5) -0.029(3) 0.029(4) -0.009(3)
C5 0.065(4) 0.053(3) 0.067(3) -0.020(2) 0.004(3) -0.008(3)
C6 0.054(3) 0.054(3) 0.066(3) -0.016(2) -0.011(2) -0.014(2)
C7 0.070(4) 0.091(4) 0.087(4) -0.046(3) 0.006(3) -0.034(3)
C8 0.053(3) 0.054(3) 0.080(4) -0.021(3) -0.003(3) -0.019(3)
C9 0.083(5) 0.099(5) 0.107(5) -0.046(4) -0.001(4) -0.046(4)
C10 0.060(3) 0.063(3) 0.076(4) -0.028(3) 0.003(3) -0.019(3)
C11 0.057(3) 0.067(3) 0.081(4) -0.020(3) -0.007(3) -0.020(3)
C12 0.054(3) 0.071(4) 0.091(4) -0.018(3) -0.005(3) -0.025(3)
C13 0.073(4) 0.055(3) 0.104(5) -0.010(3) -0.018(4) -0.016(3)
C14 0.061(4) 0.062(4) 0.097(4) -0.001(3) 0.005(3) -0.017(3)
C15 0.071(4) 0.067(4) 0.088(4) 0.003(3) -0.014(3) -0.022(3)
C16 0.061(4) 0.055(3) 0.099(4) -0.006(3) 0.004(3) -0.010(3)
C17 0.056(3) 0.058(3) 0.092(4) -0.010(3) -0.007(3) -0.011(3)
C18 0.127(7) 0.113(6) 0.093(5) -0.002(5) 0.010(5) -0.029(5)
C19 0.051(3) 0.049(3) 0.060(3) -0.007(2) -0.014(2) -0.003(2)
C20 0.058(3) 0.059(3) 0.067(3) -0.002(3) -0.018(3) -0.008(3)
C21 0.068(4) 0.071(4) 0.062(3) 0.003(3) -0.027(3) -0.017(3)
C22 0.061(3) 0.070(3) 0.055(3) -0.013(2) -0.013(2) -0.016(3)
C23 0.047(3) 0.050(3) 0.052(3) -0.010(2) -0.010(2) -0.012(2)
C24 0.044(3) 0.054(3) 0.052(3) -0.017(2) -0.010(2) -0.005(2)
C25 0.089(4) 0.058(3) 0.083(4) -0.031(3) -0.040(3) 0.014(3)
C26 0.046(3) 0.066(3) 0.052(3) -0.018(2) -0.008(2) -0.007(2)
C27 0.119(6) 0.070(4) 0.110(5) -0.046(4) -0.057(4) 0.033(4)
C28 0.054(3) 0.082(4) 0.057(3) -0.020(3) -0.013(2) 0.003(3)
C29 0.080(4) 0.085(4) 0.081(4) -0.027(3) -0.036(3) 0.028(3)
C30 0.153(8) 0.085(5) 0.083(5) -0.023(4) -0.043(5) -0.005(5)
C31 0.108(7) 0.149(8) 0.105(6) -0.023(5) -0.019(5) -0.048(6)
C32 0.106(6) 0.077(5) 0.137(6) -0.026(4) -0.062(5) 0.000(4)
C33 0.059(4) 0.108(6) 0.104(5) 0.026(4) -0.015(4) -0.021(4)
C34 0.090(6) 0.110(6) 0.127(7) -0.001(5) -0.024(5) -0.003(5)
C35 0.060(4) 0.138(7) 0.083(5) -0.031(5) -0.028(3) 0.000(4)
C36 0.196(11) 0.152(9) 0.194(10) -0.060(8) 0.024(8) -0.122(9)
C37 0.062(4) 0.077(4) 0.061(3) -0.024(3) -0.012(3) -0.015(3)
C38 0.068(4) 0.102(5) 0.064(4) -0.029(3) -0.019(3) -0.015(3)
C39 0.072(4) 0.097(5) 0.052(3) -0.007(3) -0.019(3) -0.014(3)
C40 0.072(4) 0.082(4) 0.052(3) 0.002(3) -0.015(3) -0.015(3)
C41 0.046(3) 0.059(3) 0.053(3) -0.008(2) -0.006(2) -0.008(2)
C42 0.046(3) 0.053(3) 0.052(3) -0.010(2) -0.006(2) -0.015(2)
C43 0.051(3) 0.047(3) 0.061(3) -0.007(2) -0.011(2) -0.010(2)
C44 0.052(3) 0.057(3) 0.059(3) -0.008(2) -0.014(2) -0.010(2)
C45 0.057(3) 0.058(3) 0.060(3) -0.006(2) -0.019(2) -0.014(2)
C46 0.071(4) 0.055(3) 0.074(4) -0.015(3) -0.017(3) -0.010(3)
C47 0.061(3) 0.058(3) 0.060(3) -0.010(2) -0.015(2) -0.018(3)
C48 0.067(4) 0.062(3) 0.065(3) -0.013(3) -0.014(3) -0.022(3)
C49 0.070(4) 0.096(4) 0.056(3) -0.023(3) 0.001(3) -0.030(4)
C50 0.067(4) 0.079(4) 0.078(4) -0.029(3) -0.012(3) -0.016(3)
C51 0.058(4) 0.109(5) 0.065(3) -0.038(3) 0.003(3) -0.026(3)
C52 0.071(4) 0.098(5) 0.067(3) -0.038(3) -0.004(3) -0.023(3)
C53 0.067(4) 0.098(4) 0.067(3) -0.021(3) -0.014(3) -0.035(3)
C54 0.085(6) 0.248(12) 0.134(7) -0.104(8) -0.044(5) 0.060(7)
C55 0.20(2) 1.24(11) 0.163(15) -0.27(4) 0.032(13) -0.04(3)
C56 0.43(5) 0.65(9) 0.82(8) 0.30(7) 0.35(5) -0.04(5)
C57 0.50(5) 0.27(3) 0.44(4) 0.09(3) -0.34(4) 0.01(3)
C58 0.42(5) 0.23(2) 0.72(6) 0.18(3) -0.16(5) 0.11(3)
C59 0.67(9) 0.081(11) 2.0(2) -0.16(4) -0.95(12) 0.09(3)
C60 0.58(7) 0.61(5) 0.64(7) -0.42(5) -0.23(6) 0.11(5)
C61 0.33(4) 1.07(8) 0.34(4) 0.24(4) -0.10(3) -0.15(5)

loop_
_atom_type_symbol
_atom_type_description
_atom_type_scat_dispersion_real
_atom_type_scat_dispersion_imag
_atom_type_scat_source
Ru Ru -1.2594 0.8363 'International Tables Vol C Tables 4.2.6.8 and 6.1.1.4'
N N 0.0061 0.0033 'International Tables Vol C Tables 4.2.6.8 and 6.1.1.4'
H H 0.0000 0.0000 'International Tables Vol C Tables 4.2.6.8 and 6.1.1.4'
O O 0.0106 0.0060 'International Tables Vol C Tables 4.2.6.8 and 6.1.1.4'
Cl Cl 0.1484 0.1585 'International Tables Vol C Tables 4.2.6.8 and 6.1.1.4'
C C 0.0033 0.0016 'International Tables Vol C Tables 4.2.6.8 and 6.1.1.4'

loop_
_geom_angle_atom_site_label_1
_geom_angle_atom_site_label_2
_geom_angle_atom_site_label_3
_geom_angle
_geom_angle_site_symmetry_1
_geom_angle_site_symmetry_3
_geom_angle_publ_flag
N5 Ru1 N1 94.90(15) . . ?
N5 Ru1 N7 76.20(14) . . ?
N1 Ru1 N7 170.62(14) . . ?
N5 Ru1 N3 91.29(14) . . ?
N1 Ru1 N3 76.65(16) . . ?
N7 Ru1 N3 106.12(15) . . ?
N5 Ru1 N11 100.35(14) . . ?
N1 Ru1 N11 97.59(15) . . ?
N7 Ru1 N11 81.37(14) . . ?
N3 Ru1 N11 167.48(15) . . ?
N5 Ru1 N9 175.12(14) . . ?
N1 Ru1 N9 88.88(14) . . ?
N7 Ru1 N9 99.85(14) . . ?
N3 Ru1 N9 92.59(15) . . ?
N11 Ru1 N9 76.04(15) . . ?
C1 N1 C5 119.2(4) . . ?
C1 N1 Ru1 128.5(3) . . ?
C5 N1 Ru1 112.2(3) . . ?
N3 N2 C5 112.9(4) . . ?
N2 N3 C6 114.0(4) . . ?
N2 N3 Ru1 117.5(3) . . ?
C6 N3 Ru1 127.9(3) . . ?
C11 N4 C12 126.2(5) . . ?
C19 N5 C23 118.3(4) . . ?
C19 N5 Ru1 128.8(3) . . ?
C23 N5 Ru1 112.9(3) . . ?
N7 N6 C23 112.7(4) . . ?
N6 N7 C24 113.7(3) . . ?
N6 N7 Ru1 118.3(3) . . ?
C24 N7 Ru1 126.8(3) . . ?
C29 N8 C30 131.2(6) . . ?
C37 N9 C41 118.3(4) . . ?
C37 N9 Ru1 129.2(4) . . ?
C41 N9 Ru1 112.5(3) . . ?
N11 N10 C41 114.1(4) . . ?
N10 N11 C42 114.2(4) . . ?
N10 N11 Ru1 117.9(3) . . ?
C42 N11 Ru1 126.8(3) . . ?
C47 N12 C48 128.3(5) . . ?
C17 O1 C18 117.8(5) . . ?
C35 O2 C36 109.7(8) . . ?
C53 O3 C54 117.2(5) . . ?
O7 Cl1 O6 113.9(8) . . ?
O7 Cl1 O4 113.7(7) . . ?
O6 Cl1 O4 111.8(6) . . ?
O7 Cl1 O5 103.8(5) . . ?
O6 Cl1 O5 101.5(5) . . ?
O4 Cl1 O5 111.2(4) . . ?
O10 Cl2 O11 115.9(8) . . ?
O10 Cl2 O8 104.4(5) . . ?
O11 Cl2 O8 114.5(6) . . ?
O10 Cl2 O9 106.8(9) . . ?
O11 Cl2 O9 104.6(6) . . ?
O8 Cl2 O9 110.4(7) . . ?
N1 C1 C2 122.4(5) . . ?
C3 C2 C1 119.7(6) . . ?
C2 C3 C4 118.0(6) . . ?
C3 C4 C5 119.5(6) . . ?
N1 C5 N2 120.1(4) . . ?
N1 C5 C4 121.0(5) . . ?
N2 C5 C4 118.8(5) . . ?
N3 C6 C8 120.2(4) . . ?
N3 C6 C7 121.6(5) . . ?
C8 C6 C7 118.1(5) . . ?
C9 C7 C6 119.6(5) . . ?
C10 C8 C6 122.3(4) . . ?
C7 C9 C11 122.6(5) . . ?
C8 C10 C11 120.2(5) . . ?
N4 C11 C9 119.8(5) . . ?
N4 C11 C10 122.9(5) . . ?
C9 C11 C10 117.1(5) . . ?
C13 C12 C14 118.5(6) . . ?
C13 C12 N4 121.1(6) . . ?
C14 C12 N4 120.4(5) . . ?
C15 C13 C12 121.8(6) . . ?
C16 C14 C12 119.9(6) . . ?
C13 C15 C17 119.2(6) . . ?
C14 C16 C17 121.4(6) . . ?
C15 C17 C16 119.3(6) . . ?
C15 C17 O1 123.9(6) . . ?
C16 C17 O1 116.8(5) . . ?
N5 C19 C20 122.6(5) . . ?
C21 C20 C19 120.0(5) . . ?
C20 C21 C22 118.5(5) . . ?
C23 C22 C21 118.3(5) . . ?
N5 C23 N6 119.1(4) . . ?
N5 C23 C22 122.3(4) . . ?
N6 C23 C22 118.6(4) . . ?
C25 C24 C26 118.7(5) . . ?
C25 C24 N7 121.8(4) . . ?
C26 C24 N7 119.4(4) . . ?
C27 C25 C24 118.7(5) . . ?
C28 C26 C24 121.3(5) . . ?
C25 C27 C29 121.7(5) . . ?
C29 C28 C26 119.7(5) . . ?
C28 C29 N8 119.4(6) . . ?
C28 C29 C27 119.8(5) . . ?
N8 C29 C27 120.6(6) . . ?
C31 C30 C32 123.3(8) . . ?
C31 C30 N8 121.5(8) . . ?
C32 C30 N8 115.1(8) . . ?
C30 C31 C33 116.9(9) . . ?
C30 C32 C34 121.3(7) . . ?
C35 C33 C31 127.0(9) . . ?
C32 C34 C35 113.4(7) . . ?
C33 C35 O2 132.7(9) . . ?
C33 C35 C34 117.6(7) . . ?
O2 C35 C34 109.7(8) . . ?
N9 C37 C38 122.6(5) . . ?
C39 C38 C37 118.8(5) . . ?
C40 C39 C38 119.8(5) . . ?
C39 C40 C41 119.3(6) . . ?
N9 C41 N10 119.4(4) . . ?
N9 C41 C40 121.1(5) . . ?
N10 C41 C40 119.5(5) . . ?
C43 C42 C44 119.1(4) . . ?
C43 C42 N11 120.3(4) . . ?
C44 C42 N11 120.6(4) . . ?
C45 C43 C42 120.6(5) . . ?
C46 C44 C42 120.4(5) . . ?
C43 C45 C47 120.6(5) . . ?
C44 C46 C47 121.3(5) . . ?
N12 C47 C45 122.9(5) . . ?
N12 C47 C46 119.3(5) . . ?
C45 C47 C46 117.8(5) . . ?
C49 C48 C50 118.8(5) . . ?
C49 C48 N12 122.1(5) . . ?
C50 C48 N12 119.1(5) . . ?
C48 C49 C51 121.1(5) . . ?
C52 C50 C48 121.7(6) . . ?
C53 C51 C49 119.0(6) . . ?
C50 C52 C53 119.2(5) . . ?
C51 C53 O3 124.2(6) . . ?
C51 C53 C52 120.2(6) . . ?
O3 C53 C52 115.6(5) . . ?
C60 C55 C56 120.0 . . ?
C57 C56 C55 120.0 . . ?
C56 C57 C58 120.0 . . ?
C56 C57 C61 109.8(11) . . ?
C58 C57 C61 130.0(11) . . ?
C59 C58 C57 120.0 . . ?
C58 C59 C60 120.0 . . ?
C55 C60 C59 120.0 . . ?

loop_
_geom_bond_atom_site_label_1
_geom_bond_atom_site_label_2
_geom_bond_distance
_geom_bond_site_symmetry_2
_geom_bond_publ_flag
Ru1 N5 2.046(4) . ?
Ru1 N1 2.059(4) . ?
Ru1 N7 2.057(4) . ?
Ru1 N3 2.060(4) . ?
Ru1 N11 2.070(4) . ?
Ru1 N9 2.073(4) . ?
N1 C1 1.332(6) . ?
N1 C5 1.341(6) . ?
N2 N3 1.297(5) . ?
N2 C5 1.375(7) . ?
N3 C6 1.399(6) . ?
N4 C11 1.356(7) . ?
N4 C12 1.423(7) . ?
N5 C19 1.348(6) . ?
N5 C23 1.348(6) . ?
N6 N7 1.285(5) . ?
N6 C23 1.378(6) . ?
N7 C24 1.415(6) . ?
N8 C29 1.376(8) . ?
N8 C30 1.494(10) . ?
N9 C37 1.338(6) . ?
N9 C41 1.351(6) . ?
N10 N11 1.287(5) . ?
N10 C41 1.363(6) . ?
N11 C42 1.425(6) . ?
N12 C47 1.369(6) . ?
N12 C48 1.428(7) . ?
O1 C17 1.380(7) . ?
O1 C18 1.414(8) . ?
O2 C35 1.316(8) . ?
O2 C36 1.470(9) . ?
O3 C53 1.384(7) . ?
O3 C54 1.412(7) . ?
Cl1 O7 1.324(8) . ?
Cl1 O6 1.345(6) . ?
Cl1 O4 1.359(6) . ?
Cl1 O5 1.420(6) . ?
Cl2 O10 1.353(8) . ?
Cl2 O11 1.389(7) . ?
Cl2 O8 1.397(7) . ?
Cl2 O9 1.469(8) . ?
C1 C2 1.368(8) . ?
C2 C3 1.390(9) . ?
C3 C4 1.380(9) . ?
C4 C5 1.401(7) . ?
C6 C8 1.394(7) . ?
C6 C7 1.410(7) . ?
C7 C9 1.363(8) . ?
C8 C10 1.364(7) . ?
C9 C11 1.410(8) . ?
C10 C11 1.409(7) . ?
C12 C13 1.380(8) . ?
C12 C14 1.395(8) . ?
C13 C15 1.377(8) . ?
C14 C16 1.362(8) . ?
C15 C17 1.381(8) . ?
C16 C17 1.386(8) . ?
C19 C20 1.370(7) . ?
C20 C21 1.379(7) . ?
C21 C22 1.405(7) . ?
C22 C23 1.400(6) . ?
C24 C25 1.404(7) . ?
C24 C26 1.408(6) . ?
C25 C27 1.372(8) . ?
C26 C28 1.371(7) . ?
C27 C29 1.395(8) . ?
C28 C29 1.366(8) . ?
C30 C31 1.330(11) . ?
C30 C32 1.366(10) . ?
C31 C33 1.343(10) . ?
C32 C34 1.405(10) . ?
C33 C35 1.300(9) . ?
C34 C35 1.524(11) . ?
C37 C38 1.386(8) . ?
C38 C39 1.368(8) . ?
C39 C40 1.360(8) . ?
C40 C41 1.404(7) . ?
C42 C43 1.379(6) . ?
C42 C44 1.389(6) . ?
C43 C45 1.368(6) . ?
C44 C46 1.351(7) . ?
C45 C47 1.393(7) . ?
C46 C47 1.398(7) . ?
C48 C49 1.374(8) . ?
C48 C50 1.383(7) . ?
C49 C51 1.391(8) . ?
C50 C52 1.353(8) . ?
C51 C53 1.372(7) . ?
C52 C53 1.409(8) . ?
C55 C60 1.3899 . ?
C55 C56 1.3900 . ?
C56 C57 1.3900 . ?
C57 C58 1.3900 . ?
C57 C61 1.58(4) . ?
C58 C59 1.3899 . ?
C59 C60 1.3900 . ?
